data_1569283
loop_
_publ_author_name
'Zhang, Xiao-Wen'
'Chen, Xu-Lin'
'Lu, Can-Zhong'

_publ_section_title
;
 High-Contrast Visualization Chemiluminescence Based on AIE-Active and
 Base-Sensitive Emitters.
;
_journal_issue 9
_journal_name_full 'Molecules (Basel, Switzerland)'
_journal_page_first 3976
_journal_paper_doi 10.3390/molecules28093976
_journal_volume 28
_journal_year 2023
_chemical_formula_moiety '4(C22 H19 N O3)'
_chemical_formula_sum 'C87 H68 N5 O12'
_chemical_formula_weight 1375.46
_chemical_name_systematic 1
_space_group_crystal_system monoclinic
_space_group_IT_number 4
_space_group_name_Hall 'P 2yb'
_space_group_name_H-M_alt 'P 1 21 1'
_atom_sites_solution_hydrogens geom
_atom_sites_solution_primary iterative
_audit_creation_date 2021-07-09
_audit_creation_method
;
Olex2 1.3
(compiled 2020.07.31 svn.rc2a77460 for OlexSys, GUI svn.r6145)
;
_cell_angle_alpha 90
_cell_angle_beta 103.3060(10)
_cell_angle_gamma 90
_cell_formula_units_Z 2
_cell_length_a 9.0126(3)
_cell_length_b 30.5182(12)
_cell_length_c 12.6586(5)
_cell_measurement_reflns_used 9995
_cell_measurement_temperature 200.0
_cell_volume 3388.3(2)
_computing_cell_refinement 'SAINT V8.40A (Bruker, 2019)'
_computing_data_reduction 'SAINT V8.40A (Bruker, 2019)'
_computing_molecular_graphics 'Olex2 1.3 (Dolomanov et al., 2009)'
_computing_publication_material 'Olex2 1.3 (Dolomanov et al., 2009)'
_computing_structure_refinement 'SHELXL 2018/3 (Sheldrick, 2015)'
_computing_structure_solution 'olex2.solve 1.3 (Bourhis et al., 2015)'
_diffrn_ambient_temperature 200.0
_diffrn_measured_fraction_theta_full 0.999
_diffrn_measured_fraction_theta_max 0.995
_diffrn_measurement_device_type 'Bruker APEX-II CCD'
_diffrn_measurement_method '\f and \w scans'
_diffrn_radiation_type MoK\a
_diffrn_radiation_wavelength 0.71073
_diffrn_reflns_av_R_equivalents 0.1002
_diffrn_reflns_av_unetI/netI 0.1253
_diffrn_reflns_Laue_measured_fraction_full 0.999
_diffrn_reflns_Laue_measured_fraction_max 0.995
_diffrn_reflns_limit_h_max 13
_diffrn_reflns_limit_h_min -12
_diffrn_reflns_limit_k_max 44
_diffrn_reflns_limit_k_min -44
_diffrn_reflns_limit_l_max 17
_diffrn_reflns_limit_l_min -18
_diffrn_reflns_number 69018
_diffrn_reflns_point_group_measured_fraction_full 0.998
_diffrn_reflns_point_group_measured_fraction_max 0.991
_diffrn_reflns_theta_full 25.242
_diffrn_reflns_theta_max 31.076
_diffrn_reflns_theta_min 2.125
_diffrn_source_current 1.4
_diffrn_source_power 0.07
_diffrn_source_voltage 50.0
_diffrn_standards_number 0
_exptl_absorpt_coefficient_mu 0.090
_exptl_absorpt_correction_T_max 0.7462
_exptl_absorpt_correction_T_min 0.6990
_exptl_absorpt_correction_type multi-scan
_exptl_absorpt_process_details
;
SADABS-2016/2 (Bruker,2016/2) was used for absorption correction.
wR2(int) was 0.1178 before and 0.0798 after correction.
The Ratio of minimum to maximum transmission is 0.9367.
The \l/2 correction factor is Not present.
;
_exptl_crystal_colour colourless
_exptl_crystal_colour_primary colourless
_exptl_crystal_density_diffrn 1.348
_exptl_crystal_description needle
_exptl_crystal_F_000 1442
_exptl_crystal_size_max 0.8
_exptl_crystal_size_mid 0.2
_exptl_crystal_size_min 0.2
_refine_diff_density_max 0.520
_refine_diff_density_min -0.402
_refine_diff_density_rms 0.079
_refine_ls_abs_structure_details
;
 Flack x determined using 3630 quotients [(I+)-(I-)]/[(I+)+(I-)]
 (Parsons, Flack and Wagner, Acta Cryst. B69 (2013) 249-259).
;
_refine_ls_abs_structure_Flack 0.0(6)
_refine_ls_extinction_method none
_refine_ls_goodness_of_fit_ref 1.033
_refine_ls_hydrogen_treatment constr
_refine_ls_matrix_type full
_refine_ls_number_parameters 583
_refine_ls_number_reflns 21543
_refine_ls_number_restraints 1
_refine_ls_restrained_S_all 1.033
_refine_ls_R_factor_all 0.1787
_refine_ls_R_factor_gt 0.0868
_refine_ls_shift/su_max 0.000
_refine_ls_shift/su_mean 0.000
_refine_ls_structure_factor_coef Fsqd
_refine_ls_weighting_details 'w=1/[\s^2^(Fo^2^)+(0.0962P)^2^+1.8721P] where P=(Fo^2^+2Fc^2^)/3'
_refine_ls_weighting_scheme calc
_refine_ls_wR_factor_gt 0.1931
_refine_ls_wR_factor_ref 0.2405
_reflns_Friedel_coverage 0.959
_reflns_Friedel_fraction_full 0.997
_reflns_Friedel_fraction_max 0.987
_reflns_number_gt 11185
_reflns_number_total 21543
_reflns_threshold_expression 'I > 2\s(I)'
_cod_data_source_file DMAC-HBA.cif
_cod_data_source_block mo_zxx0126_2_0m_a
_cod_database_code 1569283
_shelx_shelxl_version_number 2018/3
_shelx_space_group_comment
;
The symmetry employed for this shelxl refinement is uniquely defined
by the following loop, which should always be used as a source of
symmetry information in preference to the above space-group names.
They are only intended as comments.
;
_shelx_estimated_absorpt_t_max 0.982
_shelx_estimated_absorpt_t_min 0.931
_olex2_refinement_description
;
1. Fixed Uiso
 At 1.2 times of:
  All C(H) groups
 At 1.5 times of:
  All C(H,H,H) groups, All O(H) groups
2.a Aromatic/amide H refined with riding coordinates:
 C00R(H00R), C00W(H00W), C011(H011), C012(H012), C017(H017), C018(H018),
 C01A(H01E), C01D(H01D), C01E(H01I), C01F(H01F), C01G(H01G), C01H(H01H),
 C01K(H01K), C01L(H01L), C01M(H01M), C01P(H01P), C01Q(H01Q), C01R(H01R),
 C01S(H01S), C01U(H01U), C01X(H01X), C01Y(H01Y), C01Z(H01Z), C020(H020),
 C021(H021), C022(H022), C025(H025), C029(H029), C02A(H02H), C02B(H02N),
 C02C(H02C), C02D(H02I), C02E(H02O), C02G(H02P), C02H(H02Q), C02I(H02R),
 C02J(H02J), C02K(H02S), C02L(H1), C02N(H2), C02P(H02W), C02Q(H02X), C02R(H02Y),
  C02S(H02Z)
2.b Idealised Me refined as rotating group:
 C01N(H01A,H01B,H01C), C028(H02E,H02F,H02G), C02M(H02A,H02B,H02D), C02O(H02T,
 H02U,H02V), C02T(H3,H,HA), C02U(H02K,H02L,H02M), C02V(H02,HB,HC), C02W(H4,HD,
 HE)
2.c Idealised tetrahedral OH refined as rotating group:
 O003(H003), O004(H004), O005(H005), O007(H007), O008(H008), O00A(H00A),
 O00B(H00B), O00C(H00C)
;
_olex2_submission_special_instructions 'No special instructions were received'

loop_
_space_group_symop_operation_xyz
'x, y, z'
'-x, y+1/2, -z'

loop_
_atom_site_label
_atom_site_type_symbol
_atom_site_fract_x
_atom_site_fract_y
_atom_site_fract_z
_atom_site_U_iso_or_equiv
_atom_site_adp_type
_atom_site_occupancy
_atom_site_site_symmetry_order
_atom_site_calc_flag
_atom_site_refinement_flags_posn
_atom_site_refinement_flags_adp
_atom_site_refinement_flags_occupancy
_atom_site_disorder_assembly
_atom_site_disorder_group
O001 O 1.1037(5) 0.49826(15) 0.3890(3) 0.0389(10) Uani 1 1 d . . . . .
O002 O 1.1085(5) 0.50234(14) 0.1298(3) 0.0355(10) Uani 1 1 d . . . . .
O003 O 1.0628(5) 0.49953(14) 0.5897(3) 0.0394(10) Uani 1 1 d . . . . .
H003 H 1.122946 0.495920 0.548602 0.059 Uiso 1 1 calc R U . . .
O004 O 1.2355(5) 0.45397(16) 0.2498(3) 0.0424(11) Uani 1 1 d . . . . .
H004 H 1.197969 0.469339 0.292152 0.064 Uiso 1 1 calc R U . . .
O005 O 0.9099(5) 0.41177(15) 0.4576(3) 0.0433(11) Uani 1 1 d . . . . .
H005 H 0.835053 0.428775 0.450987 0.065 Uiso 1 1 calc R U . . .
O006 O 0.7118(5) 0.46848(14) 0.3471(4) 0.0416(11) Uani 1 1 d . . . . .
O007 O 0.9698(5) 0.54531(15) 0.2683(3) 0.0379(10) Uani 1 1 d . . . . .
H007 H 1.023009 0.534007 0.228991 0.057 Uiso 1 1 calc R U . . .
O008 O 0.2958(5) 0.59713(15) 0.0687(3) 0.0420(11) Uani 1 1 d . . . . .
H008 H 0.361358 0.577135 0.075556 0.063 Uiso 1 1 calc R U . . .
O009 O 0.4876(5) 0.53817(15) 0.1764(3) 0.0399(10) Uani 1 1 d . . . . .
O00A O 1.1550(6) 0.50267(15) -0.0695(4) 0.0437(11) Uani 1 1 d . . . . .
H00A H 1.121175 0.512416 -0.017584 0.066 Uiso 1 1 calc R U . . .
O00B O 0.5111(5) 0.53250(15) 0.3558(4) 0.0427(11) Uani 1 1 d . . . . .
H00B H 0.577367 0.513932 0.349594 0.064 Uiso 1 1 calc R U . . .
O00C O 0.6812(5) 0.47197(15) 0.1673(4) 0.0417(10) Uani 1 1 d . . . . .
H00C H 0.629659 0.494054 0.176036 0.063 Uiso 1 1 calc R U . . .
N00D N 1.4857(5) 0.39395(15) -0.1602(4) 0.0276(10) Uiso 1 1 d . . . . .
N00E N 0.7308(5) 0.60694(15) 0.6807(4) 0.0275(10) Uiso 1 1 d . . . . .
N00F N 0.0540(6) 0.69346(17) 0.2766(4) 0.0344(11) Uiso 1 1 d . . . . .
N00G N 1.1264(6) 0.30750(17) 0.2520(4) 0.0364(11) Uiso 1 1 d . . . . .
C00H C 0.9711(6) 0.53405(18) 0.5547(4) 0.0277(11) Uani 1 1 d . . . . .
C00I C 1.6062(6) 0.36265(19) -0.1303(4) 0.0286(12) Uiso 1 1 d . . . . .
C00J C 1.1970(7) 0.4707(2) 0.1506(4) 0.0309(12) Uani 1 1 d . . . . .
C00K C 0.6066(6) 0.57710(19) 0.8151(4) 0.0292(12) Uiso 1 1 d . . . . .
C00L C 0.9458(6) 0.55085(19) 0.4488(4) 0.0279(12) Uani 1 1 d . . . . .
C00M C 1.2669(6) 0.45011(19) 0.0707(4) 0.0281(12) Uani 1 1 d . . . . .
C00N C 1.2440(6) 0.46710(19) -0.0360(5) 0.0294(12) Uani 1 1 d . . . . .
C00O C 1.4122(6) 0.41253(18) -0.0843(4) 0.0270(11) Uiso 1 1 d . . . . .
C00P C 1.4763(6) 0.41234(19) -0.2650(4) 0.0274(11) Uiso 1 1 d . . . . .
C00Q C 0.2750(7) 0.6085(2) 0.1683(5) 0.0323(12) Uiso 1 1 d . . . . .
C00R C 0.9009(6) 0.55277(19) 0.6317(4) 0.0286(12) Uani 1 1 d . . . . .
H00R H 0.919623 0.540929 0.702997 0.034 Uiso 1 1 calc R U . . .
C00S C 0.4675(6) 0.62640(19) 0.6737(4) 0.0282(12) Uiso 1 1 d . . . . .
C00T C 0.7406(7) 0.4542(2) 0.2620(5) 0.0328(13) Uani 1 1 d . . . . .
C00U C -0.1039(6) 0.69058(19) 0.2418(5) 0.0304(12) Uiso 1 1 d . . . . .
C00V C 0.8033(6) 0.58890(19) 0.6045(4) 0.0296(12) Uani 1 1 d . . . . .
C00W C 0.7559(7) 0.5597(2) 0.9955(5) 0.0372(14) Uiso 1 1 d . . . . .
H00W H 0.760295 0.549428 1.067065 0.045 Uiso 1 1 calc R U . . .
C00X C 0.7424(6) 0.58867(19) 0.7871(4) 0.0270(11) Uiso 1 1 d . . . . .
C00Y C 1.7610(6) 0.41746(19) -0.2066(4) 0.0300(12) Uiso 1 1 d . . . . .
C00Z C 0.4541(7) 0.55077(19) 0.2602(5) 0.0329(13) Uani 1 1 d . . . . .
C010 C 1.2797(6) 0.31366(19) 0.2649(4) 0.0299(12) Uiso 1 1 d . . . . .
C011 C 0.8871(7) 0.5718(2) 0.9656(5) 0.0349(13) Uiso 1 1 d . . . . .
H011 H 0.982244 0.570246 1.016837 0.042 Uiso 1 1 calc R U . . .
C012 C 1.3156(6) 0.44892(19) -0.1114(5) 0.0297(12) Uiso 1 1 d . . . . .
H012 H 1.299141 0.461179 -0.182135 0.036 Uiso 1 1 calc R U . . .
C013 C 1.1290(6) 0.23975(19) 0.1501(4) 0.0301(12) Uiso 1 1 d . . . . .
C014 C 1.0307(7) 0.34473(19) 0.2574(5) 0.0319(13) Uani 1 1 d . . . . .
C015 C 0.1255(6) 0.73289(19) 0.3188(4) 0.0299(12) Uiso 1 1 d . . . . .
C016 C 1.0555(6) 0.26806(19) 0.2071(4) 0.0301(12) Uiso 1 1 d . . . . .
C017 C 0.1777(7) 0.6437(2) 0.1729(5) 0.0336(13) Uiso 1 1 d . . . . .
H017 H 0.131361 0.659078 0.108404 0.040 Uiso 1 1 calc R U . . .
C018 C -0.3297(7) 0.6518(2) 0.1455(5) 0.0377(13) Uiso 1 1 d . . . . .
H018 H -0.374359 0.627012 0.104922 0.045 Uiso 1 1 calc R U . . .
C019 C 1.0134(7) 0.52976(19) 0.3680(4) 0.0290(12) Uani 1 1 d . . . . .
C01A C 0.3542(8) 0.7769(2) 0.3692(5) 0.0391(14) Uiso 1 1 d . . . . .
H01E H 0.460639 0.780510 0.375611 0.047 Uiso 1 1 calc R U . . .
C01B C 0.3470(7) 0.5868(2) 0.2629(5) 0.0315(12) Uiso 1 1 d . . . . .
C01C C 0.8417(6) 0.41738(19) 0.2603(4) 0.0276(11) Uani 1 1 d . . . . .
C01D C 1.3378(7) 0.4149(2) -0.3401(5) 0.0345(13) Uiso 1 1 d . . . . .
H01D H 1.246308 0.406824 -0.319909 0.041 Uiso 1 1 calc R U . . .
C01E C -0.1744(7) 0.6546(2) 0.1808(5) 0.0320(12) Uiso 1 1 d . . . . .
H01I H -0.112750 0.631675 0.163637 0.038 Uiso 1 1 calc R U . . .
C01F C 1.3640(6) 0.4138(2) 0.0961(5) 0.0317(12) Uiso 1 1 d . . . . .
H01F H 1.380297 0.401391 0.166701 0.038 Uiso 1 1 calc R U . . .
C01G C 0.7769(7) 0.6054(2) 0.4973(5) 0.0362(14) Uani 1 1 d . . . . .
H01G H 0.710288 0.629597 0.476118 0.043 Uiso 1 1 calc R U . . .
C01H C 1.5795(7) 0.3216(2) -0.0900(5) 0.0346(13) Uiso 1 1 d . . . . .
H01H H 1.482430 0.315058 -0.076529 0.042 Uiso 1 1 calc R U . . .
C01I C 1.6132(6) 0.42314(19) -0.2926(4) 0.0278(11) Uiso 1 1 d . . . . .
C01J C 0.0397(6) 0.76625(19) 0.3513(5) 0.0308(12) Uiso 1 1 d . . . . .
C01K C 0.8816(6) 0.58638(19) 0.8614(4) 0.0297(12) Uiso 1 1 d . . . . .
H01K H 0.972496 0.594755 0.840875 0.036 Uiso 1 1 calc R U . . .
C01L C 0.3176(7) 0.6003(2) 0.3628(5) 0.0358(13) Uiso 1 1 d . . . . .
H01L H 0.366462 0.585990 0.428159 0.043 Uiso 1 1 calc R U . . .
C01M C 0.3510(7) 0.6576(2) 0.6489(5) 0.0357(13) Uiso 1 1 d . . . . .
H01M H 0.254083 0.651027 0.662577 0.043 Uiso 1 1 calc R U . . .
C01N C 0.4429(7) 0.5447(2) 0.6458(5) 0.0383(14) Uiso 1 1 d . . . . .
H01A H 0.451717 0.516516 0.683801 0.058 Uiso 1 1 calc R U . . .
H01B H 0.524237 0.547271 0.606463 0.058 Uiso 1 1 calc R U . . .
H01C H 0.343549 0.546491 0.594356 0.058 Uiso 1 1 calc R U . . .
C01O C 1.7456(7) 0.37273(19) -0.1538(5) 0.0308(12) Uiso 1 1 d . . . . .
C01P C 1.4356(7) 0.3956(2) 0.0228(5) 0.0329(13) Uiso 1 1 d . . . . .
H01P H 1.501987 0.371322 0.043662 0.039 Uiso 1 1 calc R U . . .
C01Q C 1.3333(7) 0.4292(2) -0.4449(5) 0.0376(14) Uiso 1 1 d . . . . .
H01Q H 1.238755 0.430770 -0.496759 0.045 Uiso 1 1 calc R U . . .
C01R C 0.3731(7) 0.6973(2) 0.6058(5) 0.0395(14) Uiso 1 1 d . . . . .
H01R H 0.290636 0.717333 0.587075 0.047 Uiso 1 1 calc R U . . .
C01S C 0.2177(7) 0.6345(2) 0.3653(5) 0.0374(14) Uiso 1 1 d . . . . .
H01S H 0.195714 0.643129 0.432113 0.045 Uiso 1 1 calc R U . . .
C01T C -0.1973(6) 0.72417(19) 0.2684(4) 0.0308(12) Uiso 1 1 d . . . . .
C01U C 0.6172(7) 0.5623(2) 0.9210(5) 0.0342(13) Uiso 1 1 d . . . . .
H01U H 0.526945 0.553936 0.942425 0.041 Uiso 1 1 calc R U . . .
C01V C 0.9210(6) 0.39772(19) 0.3584(4) 0.0294(12) Uani 1 1 d . . . . .
C01W C 0.4573(7) 0.5824(2) 0.7293(5) 0.0315(12) Uiso 1 1 d . . . . .
C01X C 0.2834(7) 0.7381(2) 0.3284(5) 0.0360(13) Uiso 1 1 d . . . . .
H01X H 0.341245 0.715123 0.307024 0.043 Uiso 1 1 calc R U . . .
C01Y C 1.6935(7) 0.2906(2) -0.0696(5) 0.0383(14) Uiso 1 1 d . . . . .
H01Y H 1.675685 0.262725 -0.041255 0.046 Uiso 1 1 calc R U . . .
C01Z C -0.3541(8) 0.7211(2) 0.2294(5) 0.0419(15) Uiso 1 1 d . . . . .
H01Z H -0.416926 0.744152 0.244312 0.050 Uiso 1 1 calc R U . . .
C020 C 0.8481(7) 0.5862(2) 0.4239(5) 0.0349(13) Uani 1 1 d . . . . .
H020 H 0.829229 0.597901 0.352438 0.042 Uiso 1 1 calc R U . . .
C021 C 0.9122(8) 0.1902(2) 0.1254(5) 0.0426(15) Uiso 1 1 d . . . . .
H021 H 0.864660 0.163573 0.097121 0.051 Uiso 1 1 calc R U . . .
C022 C 1.8320(7) 0.2999(2) -0.0904(5) 0.0392(14) Uiso 1 1 d . . . . .
H022 H 1.911227 0.278697 -0.075351 0.047 Uiso 1 1 calc R U . . .
C023 C 1.2759(7) 0.2544(2) 0.1196(5) 0.0342(12) Uiso 1 1 d . . . . .
C024 C 0.6096(7) 0.63779(19) 0.6513(5) 0.0307(12) Uiso 1 1 d . . . . .
C025 C 0.6333(7) 0.6788(2) 0.6122(5) 0.0348(13) Uiso 1 1 d . . . . .
H025 H 0.730898 0.686478 0.601362 0.042 Uiso 1 1 calc R U . . .
C026 C -0.1280(7) 0.7609(2) 0.3471(5) 0.0336(12) Uiso 1 1 d . . . . .
C027 C 0.1491(7) 0.6561(2) 0.2695(5) 0.0340(13) Uiso 1 1 d . . . . .
C028 C 1.9015(7) 0.4195(2) -0.2541(5) 0.0414(15) Uiso 1 1 d . . . . .
H02E H 1.901458 0.394388 -0.302371 0.062 Uiso 1 1 calc R U . . .
H02F H 1.993508 0.418627 -0.195091 0.062 Uiso 1 1 calc R U . . .
H02G H 1.900024 0.446736 -0.295232 0.062 Uiso 1 1 calc R U . . .
C029 C 0.1176(7) 0.8049(2) 0.3923(5) 0.0397(14) Uiso 1 1 d . . . . .
H029 H 0.062008 0.828073 0.415145 0.048 Uiso 1 1 calc R U . . .
C02A C 1.6055(7) 0.4377(2) -0.3989(5) 0.0364(13) Uiso 1 1 d . . . . .
H02H H 1.696829 0.445403 -0.419868 0.044 Uiso 1 1 calc R U . . .
C02B C 0.8606(8) 0.3998(2) 0.1632(5) 0.0383(14) Uani 1 1 d . . . . .
H02N H 0.808475 0.412672 0.096734 0.046 Uiso 1 1 calc R U . . .
C02C C 0.5152(7) 0.7088(2) 0.5888(5) 0.0413(15) Uiso 1 1 d . . . . .
H02C H 0.530947 0.736950 0.561375 0.050 Uiso 1 1 calc R U . . .
C02D C 1.4675(7) 0.4411(2) -0.4737(5) 0.0381(14) Uiso 1 1 d . . . . .
H02I H 1.464355 0.451592 -0.544810 0.046 Uiso 1 1 calc R U . . .
C02E C 1.0549(7) 0.2016(2) 0.1095(5) 0.0401(14) Uiso 1 1 d . . . . .
H02O H 1.103334 0.182391 0.068906 0.048 Uiso 1 1 calc R U . . .
C02F C 1.3608(6) 0.2867(2) 0.2045(5) 0.0319(12) Uiso 1 1 d . . . . .
C02G C 0.9124(7) 0.2562(2) 0.2250(5) 0.0377(13) Uiso 1 1 d . . . . .
H02P H 0.863940 0.274881 0.266938 0.045 Uiso 1 1 calc R U . . .
C02H C 1.3606(7) 0.3453(2) 0.3347(5) 0.0404(14) Uiso 1 1 d . . . . .
H02Q H 1.307634 0.362924 0.375743 0.049 Uiso 1 1 calc R U . . .
C02I C 1.0146(7) 0.3616(2) 0.3557(5) 0.0327(13) Uani 1 1 d . . . . .
H02R H 1.067617 0.348474 0.421622 0.039 Uiso 1 1 calc R U . . .
C02J C 1.8575(7) 0.3403(2) -0.1333(5) 0.0354(13) Uiso 1 1 d . . . . .
H02J H 1.953735 0.345950 -0.149116 0.042 Uiso 1 1 calc R U . . .
C02K C 0.8420(8) 0.2183(2) 0.1830(5) 0.0390(14) Uiso 1 1 d . . . . .
H02S H 0.743752 0.211310 0.193759 0.047 Uiso 1 1 calc R U . . .
C02L C -0.4222(8) 0.6854(2) 0.1693(5) 0.0430(15) Uiso 1 1 d . . . . .
H1 H -0.529881 0.683779 0.144854 0.052 Uiso 1 1 calc R U . . .
C02M C 0.3182(7) 0.5807(2) 0.7804(5) 0.0411(15) Uiso 1 1 d . . . . .
H02A H 0.306048 0.550897 0.805857 0.062 Uiso 1 1 calc R U . . .
H02B H 0.226533 0.589114 0.726058 0.062 Uiso 1 1 calc R U . . .
H02D H 0.333532 0.601064 0.841859 0.062 Uiso 1 1 calc R U . . .
C02N C 0.2708(8) 0.8101(2) 0.4003(5) 0.0420(15) Uiso 1 1 d . . . . .
H2 H 0.319355 0.836790 0.427384 0.050 Uiso 1 1 calc R U . . .
C02O C 1.3758(8) 0.2149(2) 0.1062(6) 0.0484(16) Uiso 1 1 d . . . . .
H02T H 1.417228 0.201567 0.177274 0.073 Uiso 1 1 calc R U . . .
H02U H 1.459741 0.224652 0.074615 0.073 Uiso 1 1 calc R U . . .
H02V H 1.313960 0.193263 0.058066 0.073 Uiso 1 1 calc R U . . .
C02P C 1.5157(8) 0.3517(2) 0.3462(6) 0.0433(15) Uiso 1 1 d . . . . .
H02W H 1.567883 0.373566 0.394165 0.052 Uiso 1 1 calc R U . . .
C02Q C 0.9526(8) 0.3642(2) 0.1608(5) 0.0437(16) Uani 1 1 d . . . . .
H02X H 0.963228 0.352793 0.093081 0.052 Uiso 1 1 calc R U . . .
C02R C 1.5176(8) 0.2942(2) 0.2182(5) 0.0432(15) Uiso 1 1 d . . . . .
H02Y H 1.572754 0.276592 0.178572 0.052 Uiso 1 1 calc R U . . .
C02S C 1.5947(9) 0.3257(3) 0.2864(6) 0.0527(17) Uiso 1 1 d . . . . .
H02Z H 1.700906 0.329873 0.293000 0.063 Uiso 1 1 calc R U . . .
C02T C -0.2142(8) 0.8044(2) 0.3150(6) 0.0493(17) Uiso 1 1 d . . . . .
H3 H -0.199944 0.813957 0.244146 0.074 Uiso 1 1 calc R U . . .
H H -0.174465 0.826766 0.369636 0.074 Uiso 1 1 calc R U . . .
HA H -0.323135 0.799923 0.310866 0.074 Uiso 1 1 calc R U . . .
C02U C 1.7737(7) 0.4543(2) -0.1212(5) 0.0387(14) Uiso 1 1 d . . . . .
H02K H 1.781224 0.482721 -0.155678 0.058 Uiso 1 1 calc R U . . .
H02L H 1.864830 0.449587 -0.062947 0.058 Uiso 1 1 calc R U . . .
H02M H 1.683032 0.453993 -0.090791 0.058 Uiso 1 1 calc R U . . .
C02V C 1.2320(9) 0.2787(3) 0.0107(6) 0.0521(17) Uiso 1 1 d . . . . .
H02 H 1.172634 0.259209 -0.044675 0.078 Uiso 1 1 calc R U . . .
HB H 1.324677 0.287982 -0.011209 0.078 Uiso 1 1 calc R U . . .
HC H 1.170797 0.304547 0.018533 0.078 Uiso 1 1 calc R U . . .
C02W C -0.1441(8) 0.7471(2) 0.4613(6) 0.0467(16) Uiso 1 1 d . . . . .
H4 H -0.252451 0.745370 0.462176 0.070 Uiso 1 1 calc R U . . .
HD H -0.093776 0.768786 0.514807 0.070 Uiso 1 1 calc R U . . .
HE H -0.096451 0.718386 0.479512 0.070 Uiso 1 1 calc R U . . .

loop_
_atom_site_aniso_label
_atom_site_aniso_U_11
_atom_site_aniso_U_22
_atom_site_aniso_U_33
_atom_site_aniso_U_23
_atom_site_aniso_U_13
_atom_site_aniso_U_12
O001 0.052(3) 0.041(3) 0.028(2) 0.0010(19) 0.0176(19) 0.011(2)
O002 0.042(2) 0.037(2) 0.030(2) 0.0045(18) 0.0141(18) 0.0127(19)
O003 0.056(3) 0.035(2) 0.031(2) 0.0055(18) 0.019(2) 0.019(2)
O004 0.056(3) 0.050(3) 0.025(2) 0.0047(19) 0.0166(19) 0.018(2)
O005 0.059(3) 0.043(3) 0.032(2) -0.0039(19) 0.019(2) 0.016(2)
O006 0.048(3) 0.033(2) 0.047(3) -0.001(2) 0.017(2) 0.010(2)
O007 0.047(3) 0.047(3) 0.0239(19) 0.0003(19) 0.0160(18) 0.013(2)
O008 0.049(3) 0.046(3) 0.034(2) -0.0007(19) 0.015(2) 0.014(2)
O009 0.040(2) 0.039(3) 0.042(2) -0.001(2) 0.0130(19) 0.012(2)
O00A 0.062(3) 0.041(3) 0.034(2) 0.008(2) 0.025(2) 0.022(2)
O00B 0.050(3) 0.035(3) 0.044(2) 0.005(2) 0.013(2) 0.016(2)
O00C 0.048(3) 0.035(3) 0.041(2) 0.004(2) 0.009(2) 0.012(2)
C00H 0.031(3) 0.023(3) 0.030(3) -0.001(2) 0.012(2) 0.001(2)
C00J 0.034(3) 0.033(3) 0.027(3) 0.001(2) 0.010(2) -0.003(3)
C00L 0.030(3) 0.032(3) 0.025(2) 0.001(2) 0.013(2) 0.002(2)
C00M 0.036(3) 0.029(3) 0.023(2) -0.002(2) 0.013(2) -0.001(2)
C00N 0.034(3) 0.025(3) 0.031(3) 0.001(2) 0.011(2) 0.004(2)
C00R 0.037(3) 0.029(3) 0.025(2) 0.002(2) 0.016(2) 0.003(2)
C00T 0.034(3) 0.026(3) 0.038(3) 0.000(3) 0.008(3) 0.001(2)
C00V 0.032(3) 0.032(3) 0.030(3) -0.002(2) 0.017(2) 0.000(2)
C00Z 0.035(3) 0.025(3) 0.039(3) 0.002(3) 0.011(3) 0.001(2)
C014 0.035(3) 0.028(3) 0.035(3) -0.006(2) 0.013(2) 0.002(2)
C019 0.034(3) 0.027(3) 0.029(3) -0.001(2) 0.014(2) 0.000(2)
C01C 0.028(3) 0.028(3) 0.029(3) -0.002(2) 0.010(2) 0.001(2)
C01G 0.043(3) 0.036(3) 0.035(3) 0.007(3) 0.019(3) 0.013(3)
C01V 0.033(3) 0.029(3) 0.029(3) -0.007(2) 0.014(2) -0.001(2)
C020 0.042(3) 0.038(3) 0.030(3) 0.003(3) 0.018(3) 0.003(3)
C02B 0.054(4) 0.035(3) 0.027(3) -0.002(2) 0.010(3) 0.008(3)
C02I 0.039(3) 0.032(3) 0.029(3) 0.000(2) 0.011(2) 0.004(3)
C02Q 0.056(4) 0.042(4) 0.034(3) -0.010(3) 0.014(3) 0.015(3)

loop_
_atom_type_symbol
_atom_type_description
_atom_type_scat_dispersion_real
_atom_type_scat_dispersion_imag
_atom_type_scat_source
C C 0.0033 0.0016 'International Tables Vol C Tables 4.2.6.8 and 6.1.1.4'
H H 0.0000 0.0000 'International Tables Vol C Tables 4.2.6.8 and 6.1.1.4'
N N 0.0061 0.0033 'International Tables Vol C Tables 4.2.6.8 and 6.1.1.4'
O O 0.0106 0.0060 'International Tables Vol C Tables 4.2.6.8 and 6.1.1.4'

loop_
_geom_angle_atom_site_label_1
_geom_angle_atom_site_label_2
_geom_angle_atom_site_label_3
_geom_angle
_geom_angle_site_symmetry_1
_geom_angle_site_symmetry_3
_geom_angle_publ_flag
C00H O003 H003 109.5 . . ?
C00J O004 H004 109.5 . . ?
C01V O005 H005 109.5 . . ?
C019 O007 H007 109.5 . . ?
C00Q O008 H008 109.5 . . ?
C00N O00A H00A 109.5 . . ?
C00Z O00B H00B 109.5 . . ?
C00T O00C H00C 109.5 . . ?
C00O N00D C00I 122.5(4) . . ?
C00O N00D C00P 122.8(5) . . ?
C00P N00D C00I 112.8(4) . . ?
C00V N00E C00X 123.3(5) . . ?
C00V N00E C024 122.2(5) . . ?
C024 N00E C00X 112.7(4) . . ?
C00U N00F C015 121.2(5) . . ?
C00U N00F C027 120.6(5) . . ?
C015 N00F C027 118.2(5) . . ?
C010 N00G C014 119.1(5) . . ?
C010 N00G C016 120.9(5) . . ?
C016 N00G C014 118.0(5) . . ?
O003 C00H C00L 123.4(5) . . ?
O003 C00H C00R 115.5(5) . . ?
C00R C00H C00L 121.1(5) . . ?
C01H C00I N00D 120.8(5) . . ?
C01O C00I N00D 117.7(5) . . ?
C01O C00I C01H 121.2(5) . . ?
O002 C00J O004 121.1(5) . . ?
O002 C00J C00M 123.3(5) . . ?
O004 C00J C00M 115.6(5) . . ?
C00X C00K C01U 117.1(5) . . ?
C00X C00K C01W 118.2(5) . . ?
C01U C00K C01W 124.7(5) . . ?
C00H C00L C019 120.5(5) . . ?
C020 C00L C00H 117.3(5) . . ?
C020 C00L C019 122.2(5) . . ?
C00N C00M C00J 121.0(5) . . ?
C01F C00M C00J 122.0(5) . . ?
C01F C00M C00N 117.0(5) . . ?
O00A C00N C00M 122.4(5) . . ?
O00A C00N C012 116.1(5) . . ?
C012 C00N C00M 121.4(5) . . ?
N00D C00O C01P 121.0(5) . . ?
C012 C00O N00D 121.0(5) . . ?
C012 C00O C01P 118.0(5) . . ?
C01D C00P N00D 120.8(5) . . ?
C01D C00P C01I 121.6(5) . . ?
C01I C00P N00D 117.3(5) . . ?
O008 C00Q C017 117.1(5) . . ?
O008 C00Q C01B 122.6(5) . . ?
C01B C00Q C017 120.3(5) . . ?
C00H C00R H00R 119.8 . . ?
C00H C00R C00V 120.5(5) . . ?
C00V C00R H00R 119.8 . . ?
C01M C00S C01W 125.5(5) . . ?
C01M C00S C024 117.0(5) . . ?
C024 C00S C01W 117.4(5) . . ?
O006 C00T O00C 121.6(6) . . ?
O006 C00T C01C 122.8(5) . . ?
O00C C00T C01C 115.6(5) . . ?
N00F C00U C01E 121.5(5) . . ?
N00F C00U C01T 120.0(5) . . ?
C01E C00U C01T 118.5(5) . . ?
N00E C00V C00R 120.4(5) . . ?
N00E C00V C01G 121.3(5) . . ?
C00R C00V C01G 118.2(5) . . ?
C011 C00W H00W 120.1 . . ?
C011 C00W C01U 119.7(6) . . ?
C01U C00W H00W 120.1 . . ?
C00K C00X N00E 117.2(5) . . ?
C01K C00X N00E 121.0(5) . . ?
C01K C00X C00K 121.6(5) . . ?
C01I C00Y C01O 105.0(5) . . ?
C01I C00Y C02U 109.2(5) . . ?
C01O C00Y C02U 109.9(5) . . ?
C028 C00Y C01I 112.6(5) . . ?
C028 C00Y C01O 111.9(5) . . ?
C028 C00Y C02U 108.2(5) . . ?
O009 C00Z O00B 122.4(5) . . ?
O009 C00Z C01B 123.2(5) . . ?
O00B C00Z C01B 114.4(5) . . ?
N00G C010 C02F 118.9(5) . . ?
N00G C010 C02H 122.5(5) . . ?
C02H C010 C02F 118.6(5) . . ?
C00W C011 H011 119.8 . . ?
C00W C011 C01K 120.4(6) . . ?
C01K C011 H011 119.8 . . ?
C00N C012 C00O 120.6(5) . . ?
C00N C012 H012 119.7 . . ?
C00O C012 H012 119.7 . . ?
C016 C013 C023 119.6(5) . . ?
C02E C013 C016 118.1(5) . . ?
C02E C013 C023 121.7(5) . . ?
C02I C014 N00G 121.7(5) . . ?
C02I C014 C02Q 119.5(5) . . ?
C02Q C014 N00G 118.8(5) . . ?
C01J C015 N00F 119.9(5) . . ?
C01J C015 C01X 120.6(5) . . ?
C01X C015 N00F 119.6(5) . . ?
C013 C016 N00G 120.8(5) . . ?
C013 C016 C02G 119.3(5) . . ?
C02G C016 N00G 119.9(5) . . ?
C00Q C017 H017 120.0 . . ?
C027 C017 C00Q 120.1(6) . . ?
C027 C017 H017 120.0 . . ?
C01E C018 H018 120.0 . . ?
C01E C018 C02L 119.9(6) . . ?
C02L C018 H018 120.0 . . ?
O001 C019 O007 121.1(5) . . ?
O001 C019 C00L 123.3(5) . . ?
O007 C019 C00L 115.6(5) . . ?
C01X C01A H01E 120.0 . . ?
C02N C01A H01E 119.9 . . ?
C02N C01A C01X 120.1(6) . . ?
C00Q C01B C00Z 121.1(5) . . ?
C00Q C01B C01L 119.0(5) . . ?
C01L C01B C00Z 119.9(5) . . ?
C01V C01C C00T 120.5(5) . . ?
C02B C01C C00T 121.3(5) . . ?
C02B C01C C01V 118.2(5) . . ?
C00P C01D H01D 120.1 . . ?
C00P C01D C01Q 119.8(5) . . ?
C01Q C01D H01D 120.1 . . ?
C00U C01E H01I 119.1 . . ?
C018 C01E C00U 121.8(6) . . ?
C018 C01E H01I 119.1 . . ?
C00M C01F H01F 118.9 . . ?
C01P C01F C00M 122.2(5) . . ?
C01P C01F H01F 118.9 . . ?
C00V C01G H01G 120.2 . . ?
C020 C01G C00V 119.6(5) . . ?
C020 C01G H01G 120.2 . . ?
C00I C01H H01H 119.9 . . ?
C01Y C01H C00I 120.1(6) . . ?
C01Y C01H H01H 119.9 . . ?
C00P C01I C00Y 118.2(5) . . ?
C00P C01I C02A 117.6(5) . . ?
C02A C01I C00Y 124.2(5) . . ?
C015 C01J C026 122.0(5) . . ?
C015 C01J C029 117.1(5) . . ?
C029 C01J C026 120.8(5) . . ?
C00X C01K H01K 120.3 . . ?
C011 C01K C00X 119.5(5) . . ?
C011 C01K H01K 120.3 . . ?
C01B C01L H01L 120.1 . . ?
C01S C01L C01B 119.9(6) . . ?
C01S C01L H01L 120.1 . . ?
C00S C01M H01M 119.2 . . ?
C01R C01M C00S 121.6(6) . . ?
C01R C01M H01M 119.2 . . ?
H01A C01N H01B 109.5 . . ?
H01A C01N H01C 109.5 . . ?
H01B C01N H01C 109.5 . . ?
C01W C01N H01A 109.5 . . ?
C01W C01N H01B 109.5 . . ?
C01W C01N H01C 109.5 . . ?
C00I C01O C00Y 117.7(5) . . ?
C00I C01O C02J 117.0(5) . . ?
C02J C01O C00Y 125.2(5) . . ?
C00O C01P H01P 119.6 . . ?
C01F C01P C00O 120.7(6) . . ?
C01F C01P H01P 119.6 . . ?
C01D C01Q H01Q 120.1 . . ?
C01D C01Q C02D 119.8(6) . . ?
C02D C01Q H01Q 120.1 . . ?
C01M C01R H01R 119.6 . . ?
C01M C01R C02C 120.8(6) . . ?
C02C C01R H01R 119.6 . . ?
C01L C01S H01S 120.0 . . ?
C01L C01S C027 119.9(6) . . ?
C027 C01S H01S 120.0 . . ?
C00U C01T C026 120.5(5) . . ?
C01Z C01T C00U 118.6(5) . . ?
C01Z C01T C026 120.6(5) . . ?
C00K C01U H01U 119.2 . . ?
C00W C01U C00K 121.6(6) . . ?
C00W C01U H01U 119.2 . . ?
O005 C01V C01C 123.4(5) . . ?
O005 C01V C02I 116.7(5) . . ?
C02I C01V C01C 120.0(5) . . ?
C00K C01W C01N 109.1(5) . . ?
C00K C01W C02M 111.5(5) . . ?
C00S C01W C00K 106.4(5) . . ?
C00S C01W C01N 110.1(5) . . ?
C00S C01W C02M 111.4(5) . . ?
C02M C01W C01N 108.3(5) . . ?
C015 C01X H01X 120.1 . . ?
C01A C01X C015 119.9(6) . . ?
C01A C01X H01X 120.1 . . ?
C01H C01Y H01Y 120.1 . . ?
C022 C01Y C01H 119.8(6) . . ?
C022 C01Y H01Y 120.1 . . ?
C01T C01Z H01Z 118.9 . . ?
C02L C01Z C01T 122.3(6) . . ?
C02L C01Z H01Z 118.9 . . ?
C00L C020 H020 118.3 . . ?
C01G C020 C00L 123.3(5) . . ?
C01G C020 H020 118.3 . . ?
C02E C021 H021 120.8 . . ?
C02K C021 H021 120.8 . . ?
C02K C021 C02E 118.5(6) . . ?
C01Y C022 H022 119.9 . . ?
C01Y C022 C02J 120.2(6) . . ?
C02J C022 H022 119.9 . . ?
C013 C023 C02O 111.2(5) . . ?
C013 C023 C02V 108.0(5) . . ?
C02F C023 C013 109.5(5) . . ?
C02F C023 C02O 111.9(5) . . ?
C02F C023 C02V 107.6(5) . . ?
C02V C023 C02O 108.5(5) . . ?
C00S C024 N00E 117.3(5) . . ?
C025 C024 N00E 121.3(5) . . ?
C025 C024 C00S 121.0(5) . . ?
C024 C025 H025 120.0 . . ?
C024 C025 C02C 120.1(6) . . ?
C02C C025 H025 120.0 . . ?
C01J C026 C01T 110.9(5) . . ?
C01J C026 C02T 110.9(5) . . ?
C01J C026 C02W 107.8(5) . . ?
C01T C026 C02T 110.6(5) . . ?
C01T C026 C02W 107.2(5) . . ?
C02T C026 C02W 109.3(5) . . ?
C017 C027 N00F 120.9(5) . . ?
C017 C027 C01S 120.8(6) . . ?
C01S C027 N00F 118.2(5) . . ?
C00Y C028 H02E 109.5 . . ?
C00Y C028 H02F 109.5 . . ?
C00Y C028 H02G 109.5 . . ?
H02E C028 H02F 109.5 . . ?
H02E C028 H02G 109.5 . . ?
H02F C028 H02G 109.5 . . ?
C01J C029 H029 118.9 . . ?
C02N C029 C01J 122.2(6) . . ?
C02N C029 H029 118.9 . . ?
C01I C02A H02H 119.4 . . ?
C02D C02A C01I 121.1(5) . . ?
C02D C02A H02H 119.4 . . ?
C01C C02B H02N 119.1 . . ?
C02Q C02B C01C 121.7(6) . . ?
C02Q C02B H02N 119.1 . . ?
C01R C02C H02C 120.3 . . ?
C025 C02C C01R 119.4(6) . . ?
C025 C02C H02C 120.3 . . ?
C01Q C02D H02I 120.0 . . ?
C02A C02D C01Q 120.1(6) . . ?
C02A C02D H02I 120.0 . . ?
C013 C02E C021 122.8(6) . . ?
C013 C02E H02O 118.6 . . ?
C021 C02E H02O 118.6 . . ?
C010 C02F C023 120.8(5) . . ?
C02R C02F C010 117.6(6) . . ?
C02R C02F C023 121.3(5) . . ?
C016 C02G H02P 119.5 . . ?
C02K C02G C016 121.0(6) . . ?
C02K C02G H02P 119.5 . . ?
C010 C02H H02Q 118.9 . . ?
C02P C02H C010 122.2(6) . . ?
C02P C02H H02Q 118.9 . . ?
C014 C02I C01V 120.4(5) . . ?
C014 C02I H02R 119.8 . . ?
C01V C02I H02R 119.8 . . ?
C01O C02J H02J 119.1 . . ?
C022 C02J C01O 121.7(6) . . ?
C022 C02J H02J 119.1 . . ?
C021 C02K H02S 119.8 . . ?
C02G C02K C021 120.4(6) . . ?
C02G C02K H02S 119.8 . . ?
C018 C02L H1 120.5 . . ?
C01Z C02L C018 118.9(6) . . ?
C01Z C02L H1 120.5 . . ?
C01W C02M H02A 109.5 . . ?
C01W C02M H02B 109.5 . . ?
C01W C02M H02D 109.5 . . ?
H02A C02M H02B 109.5 . . ?
H02A C02M H02D 109.5 . . ?
H02B C02M H02D 109.5 . . ?
C01A C02N H2 119.9 . . ?
C029 C02N C01A 120.1(7) . . ?
C029 C02N H2 119.9 . . ?
C023 C02O H02T 109.5 . . ?
C023 C02O H02U 109.5 . . ?
C023 C02O H02V 109.5 . . ?
H02T C02O H02U 109.5 . . ?
H02T C02O H02V 109.5 . . ?
H02U C02O H02V 109.5 . . ?
C02H C02P H02W 120.4 . . ?
C02H C02P C02S 119.3(7) . . ?
C02S C02P H02W 120.4 . . ?
C014 C02Q H02X 119.9 . . ?
C02B C02Q C014 120.2(5) . . ?
C02B C02Q H02X 119.9 . . ?
C02F C02R H02Y 118.6 . . ?
C02S C02R C02F 122.9(6) . . ?
C02S C02R H02Y 118.6 . . ?
C02P C02S H02Z 120.3 . . ?
C02R C02S C02P 119.4(7) . . ?
C02R C02S H02Z 120.3 . . ?
C026 C02T H3 109.5 . . ?
C026 C02T H 109.5 . . ?
C026 C02T HA 109.5 . . ?
H3 C02T H 109.5 . . ?
H3 C02T HA 109.5 . . ?
H C02T HA 109.5 . . ?
C00Y C02U H02K 109.5 . . ?
C00Y C02U H02L 109.5 . . ?
C00Y C02U H02M 109.5 . . ?
H02K C02U H02L 109.5 . . ?
H02K C02U H02M 109.5 . . ?
H02L C02U H02M 109.5 . . ?
C023 C02V H02 109.5 . . ?
C023 C02V HB 109.5 . . ?
C023 C02V HC 109.5 . . ?
H02 C02V HB 109.5 . . ?
H02 C02V HC 109.5 . . ?
HB C02V HC 109.5 . . ?
C026 C02W H4 109.5 . . ?
C026 C02W HD 109.5 . . ?
C026 C02W HE 109.5 . . ?
H4 C02W HD 109.5 . . ?
H4 C02W HE 109.5 . . ?
HD C02W HE 109.5 . . ?

loop_
_geom_bond_atom_site_label_1
_geom_bond_atom_site_label_2
_geom_bond_distance
_geom_bond_site_symmetry_2
_geom_bond_publ_flag
O001 C019 1.248(7) . ?
O002 C00J 1.242(7) . ?
O003 H003 0.8400 . ?
O003 C00H 1.349(7) . ?
O004 H004 0.8400 . ?
O004 C00J 1.325(7) . ?
O005 H005 0.8400 . ?
O005 C01V 1.352(6) . ?
O006 C00T 1.244(7) . ?
O007 H007 0.8400 . ?
O007 C019 1.321(7) . ?
O008 H008 0.8400 . ?
O008 C00Q 1.363(7) . ?
O009 C00Z 1.230(7) . ?
O00A H00A 0.8400 . ?
O00A C00N 1.358(7) . ?
O00B H00B 0.8400 . ?
O00B C00Z 1.324(7) . ?
O00C H00C 0.8400 . ?
O00C C00T 1.312(7) . ?
N00D C00I 1.431(7) . ?
N00D C00O 1.407(7) . ?
N00D C00P 1.425(7) . ?
N00E C00V 1.397(7) . ?
N00E C00X 1.439(7) . ?
N00E C024 1.425(7) . ?
N00F C00U 1.392(8) . ?
N00F C015 1.411(8) . ?
N00F C027 1.440(8) . ?
N00G C010 1.367(8) . ?
N00G C014 1.437(8) . ?
N00G C016 1.419(8) . ?
C00H C00L 1.404(7) . ?
C00H C00R 1.401(7) . ?
C00I C01H 1.394(8) . ?
C00I C01O 1.390(8) . ?
C00J C00M 1.452(7) . ?
C00K C00X 1.395(8) . ?
C00K C01U 1.396(8) . ?
C00K C01W 1.531(8) . ?
C00L C019 1.456(7) . ?
C00L C020 1.383(8) . ?
C00M C00N 1.417(7) . ?
C00M C01F 1.403(8) . ?
C00N C012 1.385(7) . ?
C00O C012 1.404(8) . ?
C00O C01P 1.421(8) . ?
C00P C01D 1.386(8) . ?
C00P C01I 1.396(7) . ?
C00Q C017 1.397(8) . ?
C00Q C01B 1.391(8) . ?
C00R H00R 0.9500 . ?
C00R C00V 1.404(8) . ?
C00S C01M 1.400(8) . ?
C00S C01W 1.528(8) . ?
C00S C024 1.417(8) . ?
C00T C01C 1.450(8) . ?
C00U C01E 1.406(8) . ?
C00U C01T 1.416(8) . ?
C00V C01G 1.416(8) . ?
C00W H00W 0.9500 . ?
C00W C011 1.374(8) . ?
C00W C01U 1.384(9) . ?
C00X C01K 1.386(8) . ?
C00Y C01I 1.524(8) . ?
C00Y C01O 1.540(8) . ?
C00Y C028 1.522(8) . ?
C00Y C02U 1.546(8) . ?
C00Z C01B 1.468(8) . ?
C010 C02F 1.433(8) . ?
C010 C02H 1.395(9) . ?
C011 H011 0.9500 . ?
C011 C01K 1.381(8) . ?
C012 H012 0.9500 . ?
C013 C016 1.388(8) . ?
C013 C023 1.529(8) . ?
C013 C02E 1.380(9) . ?
C014 C02I 1.385(8) . ?
C014 C02Q 1.396(9) . ?
C015 C01J 1.396(8) . ?
C015 C01X 1.409(8) . ?
C016 C02G 1.407(8) . ?
C017 H017 0.9500 . ?
C017 C027 1.360(8) . ?
C018 H018 0.9500 . ?
C018 C01E 1.370(8) . ?
C018 C02L 1.397(9) . ?
C01A H01E 0.9500 . ?
C01A C01X 1.387(9) . ?
C01A C02N 1.372(9) . ?
C01B C01L 1.412(8) . ?
C01C C01V 1.416(8) . ?
C01C C02B 1.387(8) . ?
C01D H01D 0.9500 . ?
C01D C01Q 1.388(8) . ?
C01E H01I 0.9500 . ?
C01F H01F 0.9500 . ?
C01F C01P 1.364(8) . ?
C01G H01G 0.9500 . ?
C01G C020 1.376(8) . ?
C01H H01H 0.9500 . ?
C01H C01Y 1.378(9) . ?
C01I C02A 1.405(8) . ?
C01J C026 1.509(8) . ?
C01J C029 1.408(9) . ?
C01K H01K 0.9500 . ?
C01L H01L 0.9500 . ?
C01L C01S 1.382(9) . ?
C01M H01M 0.9500 . ?
C01M C01R 1.360(9) . ?
C01N H01A 0.9800 . ?
C01N H01B 0.9800 . ?
C01N H01C 0.9800 . ?
C01N C01W 1.547(9) . ?
C01O C02J 1.395(9) . ?
C01P H01P 0.9500 . ?
C01Q H01Q 0.9500 . ?
C01Q C02D 1.390(8) . ?
C01R H01R 0.9500 . ?
C01R C02C 1.392(9) . ?
C01S H01S 0.9500 . ?
C01S C027 1.394(9) . ?
C01T C01Z 1.388(9) . ?
C01T C026 1.535(8) . ?
C01U H01U 0.9500 . ?
C01V C02I 1.393(8) . ?
C01W C02M 1.537(8) . ?
C01X H01X 0.9500 . ?
C01Y H01Y 0.9500 . ?
C01Y C022 1.363(9) . ?
C01Z H01Z 0.9500 . ?
C01Z C02L 1.388(10) . ?
C020 H020 0.9500 . ?
C021 H021 0.9500 . ?
C021 C02E 1.391(9) . ?
C021 C02K 1.370(9) . ?
C022 H022 0.9500 . ?
C022 C02J 1.387(9) . ?
C023 C02F 1.528(8) . ?
C023 C02O 1.536(9) . ?
C023 C02V 1.535(9) . ?
C024 C025 1.381(8) . ?
C025 H025 0.9500 . ?
C025 C02C 1.382(9) . ?
C026 C02T 1.542(9) . ?
C026 C02W 1.545(9) . ?
C028 H02E 0.9800 . ?
C028 H02F 0.9800 . ?
C028 H02G 0.9800 . ?
C029 H029 0.9500 . ?
C029 C02N 1.371(9) . ?
C02A H02H 0.9500 . ?
C02A C02D 1.383(9) . ?
C02B H02N 0.9500 . ?
C02B C02Q 1.370(9) . ?
C02C H02C 0.9500 . ?
C02D H02I 0.9500 . ?
C02E H02O 0.9500 . ?
C02F C02R 1.402(9) . ?
C02G H02P 0.9500 . ?
C02G C02K 1.369(9) . ?
C02H H02Q 0.9500 . ?
C02H C02P 1.386(9) . ?
C02I H02R 0.9500 . ?
C02J H02J 0.9500 . ?
C02K H02S 0.9500 . ?
C02L H1 0.9500 . ?
C02M H02A 0.9800 . ?
C02M H02B 0.9800 . ?
C02M H02D 0.9800 . ?
C02N H2 0.9500 . ?
C02O H02T 0.9800 . ?
C02O H02U 0.9800 . ?
C02O H02V 0.9800 . ?
C02P H02W 0.9500 . ?
C02P C02S 1.399(10) . ?
C02Q H02X 0.9500 . ?
C02R H02Y 0.9500 . ?
C02R C02S 1.370(10) . ?
C02S H02Z 0.9500 . ?
C02T H3 0.9800 . ?
C02T H 0.9800 . ?
C02T HA 0.9800 . ?
C02U H02K 0.9800 . ?
C02U H02L 0.9800 . ?
C02U H02M 0.9800 . ?
C02V H02 0.9800 . ?
C02V HB 0.9800 . ?
C02V HC 0.9800 . ?
C02W H4 0.9800 . ?
C02W HD 0.9800 . ?
C02W HE 0.9800 . ?

loop_
_geom_torsion_atom_site_label_1
_geom_torsion_atom_site_label_2
_geom_torsion_atom_site_label_3
_geom_torsion_atom_site_label_4
_geom_torsion
_geom_torsion_site_symmetry_1
_geom_torsion_site_symmetry_2
_geom_torsion_site_symmetry_3
_geom_torsion_site_symmetry_4
_geom_torsion_publ_flag
O002 C00J C00M C00N 3.7(9) . . . . ?
O002 C00J C00M C01F -178.6(6) . . . . ?
O003 C00H C00L C019 3.2(9) . . . . ?
O003 C00H C00L C020 179.6(6) . . . . ?
O003 C00H C00R C00V 179.9(5) . . . . ?
O004 C00J C00M C00N -175.1(5) . . . . ?
O004 C00J C00M C01F 2.5(8) . . . . ?
O005 C01V C02I C014 179.1(5) . . . . ?
O006 C00T C01C C01V -4.3(9) . . . . ?
O006 C00T C01C C02B 174.1(6) . . . . ?
O008 C00Q C017 C027 178.4(6) . . . . ?
O008 C00Q C01B C00Z 1.8(9) . . . . ?
O008 C00Q C01B C01L -179.1(6) . . . . ?
O009 C00Z C01B C00Q 0.9(9) . . . . ?
O009 C00Z C01B C01L -178.1(6) . . . . ?
O00A C00N C012 C00O 178.9(5) . . . . ?
O00B C00Z C01B C00Q -178.5(6) . . . . ?
O00B C00Z C01B C01L 2.5(8) . . . . ?
O00C C00T C01C C01V 175.3(5) . . . . ?
O00C C00T C01C C02B -6.3(9) . . . . ?
N00D C00I C01H C01Y 174.9(5) . . . . ?
N00D C00I C01O C00Y 2.0(8) . . . . ?
N00D C00I C01O C02J -174.3(5) . . . . ?
N00D C00O C012 C00N -179.8(5) . . . . ?
N00D C00O C01P C01F 180.0(5) . . . . ?
N00D C00P C01D C01Q -174.1(5) . . . . ?
N00D C00P C01I C00Y -4.0(8) . . . . ?
N00D C00P C01I C02A 174.6(5) . . . . ?
N00E C00V C01G C020 -178.7(6) . . . . ?
N00E C00X C01K C011 175.0(5) . . . . ?
N00E C024 C025 C02C -177.2(5) . . . . ?
N00F C00U C01E C018 -179.4(5) . . . . ?
N00F C00U C01T C01Z 177.9(5) . . . . ?
N00F C00U C01T C026 -7.7(8) . . . . ?
N00F C015 C01J C026 2.5(8) . . . . ?
N00F C015 C01J C029 -179.7(5) . . . . ?
N00F C015 C01X C01A 179.6(5) . . . . ?
N00G C010 C02F C023 5.3(8) . . . . ?
N00G C010 C02F C02R 179.2(6) . . . . ?
N00G C010 C02H C02P -179.1(6) . . . . ?
N00G C014 C02I C01V -180.0(5) . . . . ?
N00G C014 C02Q C02B -180.0(6) . . . . ?
N00G C016 C02G C02K -179.7(6) . . . . ?
C00H C00L C019 O001 -5.0(9) . . . . ?
C00H C00L C019 O007 173.2(5) . . . . ?
C00H C00L C020 C01G 0.4(9) . . . . ?
C00H C00R C00V N00E 178.6(5) . . . . ?
C00H C00R C00V C01G 0.6(9) . . . . ?
C00I N00D C00O C012 167.7(5) . . . . ?
C00I N00D C00O C01P -11.1(8) . . . . ?
C00I N00D C00P C01D 131.9(6) . . . . ?
C00I N00D C00P C01I -41.3(7) . . . . ?
C00I C01H C01Y C022 -0.8(9) . . . . ?
C00I C01O C02J C022 -0.7(9) . . . . ?
C00J C00M C00N O00A -0.9(9) . . . . ?
C00J C00M C00N C012 177.1(6) . . . . ?
C00J C00M C01F C01P -176.8(6) . . . . ?
C00K C00X C01K C011 0.8(9) . . . . ?
C00L C00H C00R C00V 0.1(9) . . . . ?
C00M C00N C012 C00O 0.8(9) . . . . ?
C00M C01F C01P C00O -1.2(9) . . . . ?
C00N C00M C01F C01P 0.9(9) . . . . ?
C00O N00D C00I C01H 64.5(7) . . . . ?
C00O N00D C00I C01O -122.2(6) . . . . ?
C00O N00D C00P C01D -63.5(8) . . . . ?
C00O N00D C00P C01I 123.2(6) . . . . ?
C00P N00D C00I C01H -130.8(6) . . . . ?
C00P N00D C00I C01O 42.4(7) . . . . ?
C00P N00D C00O C012 4.6(8) . . . . ?
C00P N00D C00O C01P -174.1(5) . . . . ?
C00P C01D C01Q C02D -0.4(10) . . . . ?
C00P C01I C02A C02D -0.2(9) . . . . ?
C00Q C017 C027 N00F 177.4(5) . . . . ?
C00Q C017 C027 C01S 0.9(9) . . . . ?
C00Q C01B C01L C01S 0.5(9) . . . . ?
C00R C00H C00L C019 -177.0(5) . . . . ?
C00R C00H C00L C020 -0.6(8) . . . . ?
C00R C00V C01G C020 -0.8(9) . . . . ?
C00S C01M C01R C02C -2.6(10) . . . . ?
C00S C024 C025 C02C -3.4(9) . . . . ?
C00T C01C C01V O005 -0.8(9) . . . . ?
C00T C01C C01V C02I 178.2(5) . . . . ?
C00T C01C C02B C02Q -178.2(6) . . . . ?
C00U N00F C015 C01J 15.8(8) . . . . ?
C00U N00F C015 C01X -164.6(5) . . . . ?
C00U N00F C027 C017 76.5(7) . . . . ?
C00U N00F C027 C01S -106.9(6) . . . . ?
C00U C01T C01Z C02L 2.8(9) . . . . ?
C00U C01T C026 C01J 23.0(7) . . . . ?
C00U C01T C026 C02T 146.4(5) . . . . ?
C00U C01T C026 C02W -94.4(6) . . . . ?
C00V N00E C00X C00K -122.7(6) . . . . ?
C00V N00E C00X C01K 62.8(8) . . . . ?
C00V N00E C024 C00S 120.8(6) . . . . ?
C00V N00E C024 C025 -65.2(8) . . . . ?
C00V C01G C020 C00L 0.3(10) . . . . ?
C00W C011 C01K C00X 0.1(9) . . . . ?
C00X N00E C00V C00R -4.1(8) . . . . ?
C00X N00E C00V C01G 173.8(6) . . . . ?
C00X N00E C024 C00S -44.4(7) . . . . ?
C00X N00E C024 C025 129.6(6) . . . . ?
C00X C00K C01U C00W 0.6(9) . . . . ?
C00X C00K C01W C00S -42.6(7) . . . . ?
C00X C00K C01W C01N 76.1(7) . . . . ?
C00X C00K C01W C02M -164.3(5) . . . . ?
C00Y C01I C02A C02D 178.4(6) . . . . ?
C00Y C01O C02J C022 -176.7(6) . . . . ?
C00Z C01B C01L C01S 179.5(5) . . . . ?
C010 N00G C014 C02I -82.2(7) . . . . ?
C010 N00G C014 C02Q 97.8(7) . . . . ?
C010 N00G C016 C013 -16.7(8) . . . . ?
C010 N00G C016 C02G 160.1(6) . . . . ?
C010 C02F C02R C02S 0.1(10) . . . . ?
C010 C02H C02P C02S -0.3(10) . . . . ?
C011 C00W C01U C00K 0.2(10) . . . . ?
C012 C00O C01P C01F 1.2(8) . . . . ?
C013 C016 C02G C02K -2.9(9) . . . . ?
C013 C023 C02F C010 -27.9(7) . . . . ?
C013 C023 C02F C02R 158.5(6) . . . . ?
C014 N00G C010 C02F -145.3(6) . . . . ?
C014 N00G C010 C02H 34.7(8) . . . . ?
C014 N00G C016 C013 147.5(5) . . . . ?
C014 N00G C016 C02G -35.8(8) . . . . ?
C015 N00F C00U C01E 167.5(5) . . . . ?
C015 N00F C00U C01T -13.0(8) . . . . ?
C015 N00F C027 C017 -103.0(7) . . . . ?
C015 N00F C027 C01S 73.6(7) . . . . ?
C015 C01J C026 C01T -20.5(7) . . . . ?
C015 C01J C026 C02T -143.8(6) . . . . ?
C015 C01J C026 C02W 96.6(6) . . . . ?
C015 C01J C029 C02N 0.2(9) . . . . ?
C016 N00G C010 C02F 18.6(8) . . . . ?
C016 N00G C010 C02H -161.4(6) . . . . ?
C016 N00G C014 C02I 113.4(6) . . . . ?
C016 N00G C014 C02Q -66.7(7) . . . . ?
C016 C013 C023 C02F 29.8(7) . . . . ?
C016 C013 C023 C02O 154.0(5) . . . . ?
C016 C013 C023 C02V -87.1(7) . . . . ?
C016 C013 C02E C021 -1.4(9) . . . . ?
C016 C02G C02K C021 2.2(10) . . . . ?
C017 C00Q C01B C00Z -177.7(6) . . . . ?
C017 C00Q C01B C01L 1.3(9) . . . . ?
C019 C00L C020 C01G 176.7(6) . . . . ?
C01B C00Q C017 C027 -2.0(9) . . . . ?
C01B C01L C01S C027 -1.6(9) . . . . ?
C01C C01V C02I C014 0.0(9) . . . . ?
C01C C02B C02Q C014 -0.2(11) . . . . ?
C01D C00P C01I C00Y -177.2(5) . . . . ?
C01D C00P C01I C02A 1.4(9) . . . . ?
C01D C01Q C02D C02A 1.6(10) . . . . ?
C01E C00U C01T C01Z -2.6(8) . . . . ?
C01E C00U C01T C026 171.8(5) . . . . ?
C01E C018 C02L C01Z -0.4(9) . . . . ?
C01F C00M C00N O00A -178.7(6) . . . . ?
C01F C00M C00N C012 -0.7(8) . . . . ?
C01H C00I C01O C00Y 175.2(5) . . . . ?
C01H C00I C01O C02J -1.1(9) . . . . ?
C01H C01Y C022 C02J -1.0(10) . . . . ?
C01I C00P C01D C01Q -1.2(9) . . . . ?
C01I C00Y C01O C00I -42.7(6) . . . . ?
C01I C00Y C01O C02J 133.2(6) . . . . ?
C01I C02A C02D C01Q -1.3(10) . . . . ?
C01J C015 C01X C01A -0.8(9) . . . . ?
C01J C029 C02N C01A -0.9(10) . . . . ?
C01L C01S C027 N00F -175.7(5) . . . . ?
C01L C01S C027 C017 0.9(9) . . . . ?
C01M C00S C01W C00K -135.6(6) . . . . ?
C01M C00S C01W C01N 106.2(6) . . . . ?
C01M C00S C01W C02M -13.9(8) . . . . ?
C01M C00S C024 N00E 177.3(5) . . . . ?
C01M C00S C024 C025 3.3(9) . . . . ?
C01M C01R C02C C025 2.5(10) . . . . ?
C01O C00I C01H C01Y 1.9(9) . . . . ?
C01O C00Y C01I C00P 43.9(6) . . . . ?
C01O C00Y C01I C02A -134.7(6) . . . . ?
C01P C00O C012 C00N -1.0(8) . . . . ?
C01T C00U C01E C018 1.1(9) . . . . ?
C01T C01Z C02L C018 -1.2(10) . . . . ?
C01U C00K C00X N00E -175.5(5) . . . . ?
C01U C00K C00X C01K -1.1(9) . . . . ?
C01U C00K C01W C00S 135.9(6) . . . . ?
C01U C00K C01W C01N -105.4(6) . . . . ?
C01U C00K C01W C02M 14.2(8) . . . . ?
C01U C00W C011 C01K -0.5(9) . . . . ?
C01V C01C C02B C02Q 0.3(9) . . . . ?
C01W C00K C00X N00E 3.1(8) . . . . ?
C01W C00K C00X C01K 177.5(5) . . . . ?
C01W C00K C01U C00W -177.9(6) . . . . ?
C01W C00S C01M C01R 175.6(6) . . . . ?
C01W C00S C024 N00E 1.1(8) . . . . ?
C01W C00S C024 C025 -172.9(5) . . . . ?
C01X C015 C01J C026 -177.0(5) . . . . ?
C01X C015 C01J C029 0.7(8) . . . . ?
C01X C01A C02N C029 0.7(10) . . . . ?
C01Y C022 C02J C01O 1.7(10) . . . . ?
C01Z C01T C026 C01J -162.7(5) . . . . ?
C01Z C01T C026 C02T -39.2(7) . . . . ?
C01Z C01T C026 C02W 79.9(7) . . . . ?
C020 C00L C019 O001 178.8(6) . . . . ?
C020 C00L C019 O007 -3.0(8) . . . . ?
C023 C013 C016 N00G -9.8(8) . . . . ?
C023 C013 C016 C02G 173.4(5) . . . . ?
C023 C013 C02E C021 -172.2(6) . . . . ?
C023 C02F C02R C02S 173.9(6) . . . . ?
C024 N00E C00V C00R -167.7(5) . . . . ?
C024 N00E C00V C01G 10.1(8) . . . . ?
C024 N00E C00X C00K 42.3(7) . . . . ?
C024 N00E C00X C01K -132.2(6) . . . . ?
C024 C00S C01M C01R -0.3(9) . . . . ?
C024 C00S C01W C00K 40.2(7) . . . . ?
C024 C00S C01W C01N -77.9(6) . . . . ?
C024 C00S C01W C02M 162.0(5) . . . . ?
C024 C025 C02C C01R 0.5(9) . . . . ?
C026 C01J C029 C02N 177.9(6) . . . . ?
C026 C01T C01Z C02L -171.7(6) . . . . ?
C027 N00F C00U C01E -12.0(8) . . . . ?
C027 N00F C00U C01T 167.5(5) . . . . ?
C027 N00F C015 C01J -164.7(5) . . . . ?
C027 N00F C015 C01X 14.9(8) . . . . ?
C028 C00Y C01I C00P 165.9(5) . . . . ?
C028 C00Y C01I C02A -12.6(8) . . . . ?
C028 C00Y C01O C00I -165.2(5) . . . . ?
C028 C00Y C01O C02J 10.7(8) . . . . ?
C029 C01J C026 C01T 161.9(5) . . . . ?
C029 C01J C026 C02T 38.6(7) . . . . ?
C029 C01J C026 C02W -81.1(7) . . . . ?
C02B C01C C01V O005 -179.2(6) . . . . ?
C02B C01C C01V C02I -0.2(8) . . . . ?
C02E C013 C016 N00G 179.2(5) . . . . ?
C02E C013 C016 C02G 2.5(9) . . . . ?
C02E C013 C023 C02F -159.6(6) . . . . ?
C02E C013 C023 C02O -35.4(8) . . . . ?
C02E C013 C023 C02V 83.6(7) . . . . ?
C02E C021 C02K C02G -1.1(10) . . . . ?
C02F C010 C02H C02P 0.9(9) . . . . ?
C02F C02R C02S C02P 0.5(11) . . . . ?
C02H C010 C02F C023 -174.6(6) . . . . ?
C02H C010 C02F C02R -0.8(8) . . . . ?
C02H C02P C02S C02R -0.4(11) . . . . ?
C02I C014 C02Q C02B 0.0(10) . . . . ?
C02K C021 C02E C013 0.7(10) . . . . ?
C02L C018 C01E C00U 0.4(9) . . . . ?
C02N C01A C01X C015 0.1(9) . . . . ?
C02O C023 C02F C010 -151.7(5) . . . . ?
C02O C023 C02F C02R 34.7(8) . . . . ?
C02Q C014 C02I C01V 0.1(9) . . . . ?
C02U C00Y C01I C00P -73.9(7) . . . . ?
C02U C00Y C01I C02A 107.5(6) . . . . ?
C02U C00Y C01O C00I 74.5(7) . . . . ?
C02U C00Y C01O C02J -109.5(6) . . . . ?
C02V C023 C02F C010 89.2(6) . . . . ?
C02V C023 C02F C02R -84.4(7) . . . . ?
